data_8100912
loop_
_publ_author_name
'Held, P.'
'Bohat\'y, L.'

_publ_section_title
;
Crystal structure of potassium samarium nitrate hydrate, K[Sm(NO~3~)
~4~(H~2~O)~2~]
;
_journal_issue 1
_journal_name_full 'Zeitschrift f\"ur Kristallographie - New Crystal Structures'
_journal_page_first 33
_journal_page_last 34
_journal_volume 216
_journal_year 2001
_chemical_formula_moiety 'K+, [Sm (NO3)4 (H2O)2]1-'
_chemical_formula_structural 'K [Sm (NO3)4 (H2O)2]'
_chemical_formula_sum 'H4 K N4 O14 Sm'
_chemical_formula_weight 473.51
_chemical_name_common 'Potassium samarium nitrate hydrate'
_space_group_IT_number 33
_symmetry_cell_setting orthorhombic
_symmetry_space_group_name_Hall 'P 2c -2n'
_symmetry_space_group_name_H-M 'P n a 21'
_cell_angle_alpha 90.00
_cell_angle_beta 90.00
_cell_angle_gamma 90.00
_cell_formula_units_Z 4
_cell_length_a 12.7904(6)
_cell_length_b 11.6050(4)
_cell_length_c 7.9968(4)
_cell_measurement_temperature 293(2)
_cell_volume 1186.99(9)
_diffrn_ambient_temperature 293(2)
_exptl_crystal_density_diffrn 2.650
_refine_diff_density_rms 0.135
_cod_database_code 8100912

loop_
_symmetry_equiv_pos_as_xyz
'x, y, z'
'-x, -y, z+1/2'
'x+1/2, -y+1/2, z'
'-x+1/2, y+1/2, z+1/2'

loop_
_atom_site_label
_atom_site_type_symbol
_atom_site_fract_x
_atom_site_fract_y
_atom_site_fract_z
_atom_site_U_iso_or_equiv
_atom_site_adp_type
_atom_site_occupancy
_atom_site_symmetry_multiplicity
_atom_site_Wyckoff_symbol
_atom_site_calc_flag
_atom_site_refinement_flags
_atom_site_disorder_assembly
_atom_site_disorder_group
Sm Sm 0.705629(13) 0.832011(14) 0.87363(4) 0.02251(6) Uani 1 4 a d . . .
K K 0.52342(8) 0.66660(9) 0.41409(14) 0.0390(3) Uani 1 4 a d . . .
N1 N 0.6769(3) 0.5783(3) 0.8818(10) 0.0292(7) Uani 1 4 a d . . .
O11 O 0.6689(3) 0.4745(2) 0.8920(9) 0.0413(10) Uani 1 4 a d . . .
O12 O 0.6038(3) 0.6425(3) 0.8365(5) 0.0388(11) Uani 1 4 a d . . .
O13 O 0.7613(3) 0.6290(3) 0.9233(5) 0.0361(9) Uani 1 4 a d . . .
N2 N 0.6106(3) 0.8917(4) 0.1945(5) 0.0314(9) Uani 1 4 a d . . .
O21 O 0.5615(3) 0.9126(3) 0.3216(5) 0.0438(9) Uani 1 4 a d . . .
O22 O 0.6435(3) 0.9694(3) 0.0975(5) 0.0426(10) Uani 1 4 a d . . .
O23 O 0.6311(3) 0.7879(3) 0.1544(5) 0.0359(8) Uani 1 4 a d . . .
N3 N 0.7952(4) 0.7552(3) 0.5524(5) 0.0312(8) Uani 1 4 a d . . .
O31 O 0.8514(4) 0.7956(5) 0.6668(6) 0.0351(10) Uani 1 4 a d . . .
O32 O 0.8321(3) 0.7161(3) 0.4249(5) 0.0467(10) Uani 1 4 a d . . .
O33 O 0.6979(3) 0.7605(4) 0.5766(5) 0.0434(9) Uani 1 4 a d . . .
N4 N 0.9017(3) 0.9119(4) 0.0317(5) 0.0318(9) Uani 1 4 a d . . .
O41 O 0.8687(4) 0.8095(4) 0.0502(7) 0.0390(13) Uani 1 4 a d . . .
O42 O 0.8480(3) 0.9751(3) 0.9364(5) 0.0387(9) Uani 1 4 a d . . .
O43 O 0.9787(3) 0.9480(3) 0.1041(5) 0.0420(9) Uani 1 4 a d . . .
O1W O 0.6781(3) 0.0111(3) 0.7201(5) 0.0376(8) Uani 1 4 a d . . .
O2W O 0.5186(3) 0.8573(3) 0.8254(6) 0.0465(13) Uani 1 4 a d . . .
H21 H 0.475(5) 0.809(5) 0.835(9) 0.05(2) Uiso 1 4 a d . . .
H22 H 0.477(11) 0.927(10) 0.88(3) 0.26(7) Uiso 1 4 a d . . .
H11 H 0.688(6) 0.072(7) 0.784(10) 0.08(3) Uiso 1 4 a d . . .
H12 H 0.692(5) 0.034(5) 0.625(8) 0.036(16) Uiso 1 4 a d . . .

loop_
_atom_site_aniso_label
_atom_site_aniso_U_11
_atom_site_aniso_U_22
_atom_site_aniso_U_33
_atom_site_aniso_U_23
_atom_site_aniso_U_13
_atom_site_aniso_U_12
Sm 0.02229(8) 0.01955(8) 0.02570(9) 0.0011(2) 0.00027(17) 0.00014(8)
K 0.0315(5) 0.0336(5) 0.0520(9) 0.0036(5) 0.0017(4) -0.0004(4)
N1 0.0360(17) 0.0209(13) 0.0307(19) -0.005(3) 0.003(4) -0.0007(12)
O11 0.0520(18) 0.0184(12) 0.053(3) 0.005(2) -0.010(3) -0.0012(12)
O12 0.0325(16) 0.0285(15) 0.055(3) 0.0061(15) -0.0107(17) -0.0012(12)
O13 0.0309(17) 0.0271(14) 0.050(3) -0.0004(14) -0.0069(15) -0.0028(13)
N2 0.030(2) 0.034(2) 0.031(2) 0.0010(17) 0.0009(17) 0.0042(17)
O21 0.049(2) 0.041(2) 0.042(2) -0.0002(16) 0.0192(17) 0.0078(17)
O22 0.061(3) 0.0258(18) 0.041(2) 0.0029(16) 0.013(2) -0.0061(17)
O23 0.045(2) 0.0269(16) 0.036(2) 0.0005(15) 0.0077(17) 0.0026(16)
N3 0.038(2) 0.0254(17) 0.031(2) -0.0001(15) 0.005(2) -0.0059(18)
O31 0.028(2) 0.045(2) 0.033(2) -0.0074(19) -0.0007(17) -0.0037(19)
O32 0.060(2) 0.0390(19) 0.041(2) -0.0121(15) 0.0198(17) -0.0060(18)
O33 0.033(2) 0.065(3) 0.0327(19) -0.0089(18) -0.0036(17) -0.012(2)
N4 0.029(2) 0.038(2) 0.029(2) -0.0084(18) 0.0006(17) -0.0026(17)
O41 0.040(3) 0.032(2) 0.046(3) 0.0088(18) -0.008(2) -0.0079(17)
O42 0.0358(19) 0.0290(17) 0.051(2) 0.0048(14) -0.0066(15) -0.0038(14)
O43 0.0301(19) 0.052(2) 0.044(2) -0.0098(18) -0.0054(17) -0.0090(16)
O1W 0.051(2) 0.0286(18) 0.0333(19) 0.0069(17) 0.0041(17) 0.0009(17)
O2W 0.0227(15) 0.0322(18) 0.084(4) 0.0124(18) -0.0067(18) -0.0005(14)

loop_
_geom_bond_atom_site_label_1
_geom_bond_atom_site_label_2
_geom_bond_distance
_geom_bond_site_symmetry_2
_geom_bond_publ_flag
Sm O1W 2.439(4) 1_565 ?
Sm O2W 2.441(4) . ?
Sm O23 2.493(4) 1_556 ?
Sm O13 2.493(3) . ?
Sm O42 2.515(3) . ?
Sm O33 2.518(4) . ?
Sm O22 2.526(4) 1_556 ?
Sm O31 2.528(5) . ?
Sm O41 2.532(5) 1_556 ?
Sm O12 2.573(3) . ?
Sm N2 2.922(4) 1_556 ?
Sm N3 2.951(4) . ?
K O42 2.771(3) 4_644 ?
K O32 2.801(4) 3_465 ?
K O33 2.803(4) . ?
K O23 2.862(4) . ?
K O43 2.870(4) 3_465 ?
K O43 2.958(4) 4_645 ?
K O11 2.961(4) 2_664 ?
K O21 2.989(4) . ?
K O31 3.020(5) 3_465 ?
K N4 3.246(4) 4_645 ?
K N3 3.251(4) 3_465 ?
K N2 3.340(4) . ?
N1 O11 1.211(4) . ?
N1 O12 1.250(5) . ?
N1 O13 1.273(5) . ?
O11 K 2.961(4) 2_665 ?
N2 O21 1.219(5) . ?
N2 O22 1.261(6) . ?
N2 O23 1.274(5) . ?
N2 Sm 2.922(4) 1_554 ?
O22 Sm 2.526(4) 1_554 ?
O23 Sm 2.493(4) 1_554 ?
N3 O32 1.212(5) . ?
N3 O31 1.254(6) . ?
N3 O33 1.261(5) . ?
N3 K 3.251(4) 3_565 ?
O31 K 3.020(5) 3_565 ?
O32 K 2.801(4) 3_565 ?
N4 O43 1.217(5) . ?
N4 O42 1.262(5) 1_554 ?
N4 O41 1.270(6) . ?
N4 Sm 2.958(4) 1_554 ?
N4 K 3.246(4) 4_654 ?
O41 Sm 2.532(5) 1_554 ?
O42 N4 1.262(5) 1_556 ?
O42 K 2.771(3) 4_655 ?
O43 K 2.870(4) 3_565 ?
O43 K 2.958(4) 4_654 ?
O1W Sm 2.439(4) 1_545 ?
O1W H11 0.88(8) . ?
O1W H12 0.83(6) . ?
O2W H21 0.80(6) . ?
O2W H22 1.05(15) . ?
